data_1557851
loop_
_publ_author_name
'Eberson, Lennart'
'Hartshorn, Michael P.'
'Persson, Ola'
'Robinson, Ward T.'
'Timmerman-Vaughan, David J.'

_publ_section_title
;
 Photochemical Nitration by Tetranitromethane. Part XXIII. Adduct
 Formation in the Photochemical Reaction of 1,3-Dimethylnaphthalene.
 Steric Effects and the Regiochemistry of Trinitromethanide Ion Attack on
 the Radical Cation of 1,3-Dimethylnaphthalene
;
_journal_name_full 'Acta Chemica Scandinavica'
_journal_page_first 482
_journal_page_last 494
_journal_paper_doi 10.3891/acta.chem.scand.49-0482
_journal_volume 49
_journal_year 1995
_chemical_formula_sum 'C13 H12 N4 O8'
_chemical_formula_weight 352.27
_chemical_name_common
;
6,8-Dimethyl-r-1-nitro-c-4-trinitromethyl-1,4-dihydronaphthalene
;
_space_group_IT_number 14
_space_group_name_Hall '-P 2ybc'
_space_group_name_H-M_alt 'P 1 21/c 1'
_symmetry_cell_setting monoclinic
_symmetry_Int_Tables_number 14
_symmetry_space_group_name_Hall '-P 2ybc'
_symmetry_space_group_name_H-M 'P 1 21/c 1'
_cell_angle_alpha 90.
_cell_angle_beta 102.29(3)
_cell_angle_gamma 90.
_cell_formula_units_Z 4
_cell_length_a 7.881(2)
_cell_length_b 17.684(4)
_cell_length_c 10.973(2)
_cell_volume 1494.2(6)
_diffrn_ambient_temperature 130
_diffrn_radiation_probe x-ray
_diffrn_radiation_type CuK\a
_diffrn_radiation_wavelength 1.54180
_exptl_absorpt_coefficient_mu 1.151
_exptl_crystal_density_diffrn 1.566
_refine_ls_number_reflns 1537
_refine_ls_R_factor_gt 0.059
_refine_ls_wR_factor_ref 0.171
_cod_data_source_file Acta-Chem-Scand-1995-49-482-494-3.cif
_cod_data_source_block 3
_cod_original_sg_symbol_H-M 'P 21/c'
_cod_database_code 1557851

loop_
_space_group_symop_id
_space_group_symop_operation_xyz
1 x,y,z
2 -x,1/2+y,1/2-z
3 -x,-y,-z
4 x,1/2-y,1/2+z

loop_
_atom_site_label
_atom_site_type_symbol
_atom_site_thermal_displace_type
_atom_site_fract_x
_atom_site_fract_y
_atom_site_fract_z
_atom_site_occupancy
_atom_site_U_iso_or_equiv
_atom_site_calc_flag
_atom_site_refinement_flags
_atom_site_disorder_assembly
_atom_site_disorder_group
O11 O Uiso 0.9690(4) 0.6970(2) 0.5414(3) 1.000 0.0410(10) . . . .
O12 O Uiso 0.8461(4) 0.7587(2) 0.3786(3) 1.000 0.0310(10) . . . .
O21 O Uiso 0.5674(4) 0.6660(2) 0.2554(3) 1.000 0.0390(10) . . . .
O22 O Uiso 0.5838(4) 0.5550(2) 0.3410(3) 1.000 0.0330(10) . . . .
O31 O Uiso 0.2508(4) 0.5052(2) 0.2745(3) 1.000 0.0360(10) . . . .
O32 O Uiso 0.2234(4) 0.5369(2) 0.4608(3) 1.000 0.0340(10) . . . .
O41 O Uiso 0.1434(5) 0.6666(2) 0.1299(3) 1.000 0.0600(10) . . . .
O42 O Uiso 0.0553(4) 0.6560(2) 0.2464(3) 1.000 0.0300(10) . . . .
N1 N Uiso 0.8494(4) 0.7334(2) 0.4816(3) 1.000 0.0180(10) . . . .
N2 N Uiso 0.5103(4) 0.6134(2) 0.3066(3) 1.000 0.0230(10) . . . .
N3 N Uiso 0.2644(4) 0.5486(2) 0.3616(3) 1.000 0.0230(10) . . . .
N4 N Uiso 0.2011(5) 0.6531(2) 0.2272(3) 1.000 0.0240(10) . . . .
C1 C Uiso 0.7006(5) 0.7520(2) 0.5475(3) 1.000 0.0150(10) . . . .
C2 C Uiso 0.6442(5) 0.6797(2) 0.5997(3) 1.000 0.0170(10) . . . .
C3 C Uiso 0.4909(5) 0.6496(2) 0.5589(3) 1.000 0.0160(10) . . . .
C4 C Uiso 0.3572(5) 0.6813(2) 0.4523(3) 1.000 0.0150(10) . . . .
C4A C Uiso 0.3954(5) 0.7628(2) 0.4200(3) 1.000 0.0130(10) . . . .
C5 C Uiso 0.2602(5) 0.8063(2) 0.3538(3) 1.000 0.0140(10) . . . .
C6 C Uiso 0.2825(5) 0.8826(2) 0.3300(3) 1.000 0.0160(10) . . . .
C7 C Uiso 0.4451(5) 0.9142(2) 0.3766(4) 1.000 0.0180(10) . . . .
C8 C Uiso 0.5819(5) 0.8734(2) 0.4448(3) 1.000 0.0160(10) . . . .
C8A C Uiso 0.5577(5) 0.7955(2) 0.4662(3) 1.000 0.0130(10) . . . .
C9 C Uiso 0.3366(5) 0.6276(2) 0.3397(4) 1.000 0.0160(10) . . . .
C10 C Uiso 0.1327(5) 0.9297(2) 0.2620(4) 1.000 0.0240(10) . . . .
C11 C Uiso 0.7515(5) 0.9126(2) 0.4963(4) 1.000 0.0240(10) . . . .

loop_
_atom_type_symbol
_atom_type_description
_atom_type_scat_dispersion_real
_atom_type_scat_dispersion_imag
_atom_type_scat_source
C C 0.0181 0.0091 ' International Tables Vol C Tables 4.2.6.8 and 6.1.1.4'
N N 0.0311 0.0180 ' International Tables Vol C Tables 4.2.6.8 and 6.1.1.4'
O O 0.0492 0.0322 ' International Tables Vol C Tables 4.2.6.8 and 6.1.1.4'

loop_
_geom_angle_atom_site_label_1
_geom_angle_atom_site_label_2
_geom_angle_atom_site_label_3
_geom_angle
_geom_angle_site_symmetry_1
_geom_angle_site_symmetry_2
_geom_angle_site_symmetry_3
_geom_angle_publ_flag
O42 O41 N4 49.6(3) . . . yes
O41 O42 N4 43.4(2) . . . yes
O11 N1 O12 124.1(3) . . . yes
O11 N1 C1 116.2(3) . . . yes
O12 N1 C1 119.5(3) . . . yes
O21 N2 O22 126.7(4) . . . yes
O21 N2 C9 115.2(3) . . . yes
O22 N2 C9 117.9(3) . . . yes
O31 N3 O32 127.0(4) . . . yes
O31 N3 C9 115.0(3) . . . yes
O32 N3 C9 118.0(3) . . . yes
O41 N4 O42 87.0(4) . . . yes
O41 N4 C9 158.8(4) . . . yes
O42 N4 C9 113.6(3) . . . yes
N1 C1 C2 108.3(3) . . . yes
N1 C1 C8A 112.5(3) . . . yes
C2 C1 C8A 114.7(3) . . . no
C1 C2 C3 122.7(3) . . . no
C2 C3 C4 123.8(3) . . . no
C3 C4 C4A 113.0(3) . . . no
C3 C4 C9 109.3(3) . . . no
C4A C4 C9 112.8(3) . . . no
C4 C4A C5 118.5(3) . . . no
C4 C4A C8A 121.1(3) . . . no
C5 C4A C8A 120.2(3) . . . no
C4A C5 C6 121.5(4) . . . no
C5 C6 C7 117.6(3) . . . no
C5 C6 C10 120.8(3) . . . no
C7 C6 C10 121.6(3) . . . no
C6 C7 C8 122.8(3) . . . no
C7 C8 C8A 118.8(3) . . . no
C7 C8 C11 119.5(3) . . . no
C8A C8 C11 121.7(3) . . . no
C1 C8A C4A 121.3(3) . . . no
C1 C8A C8 119.3(3) . . . no
C4A C8A C8 119.2(3) . . . no
N2 C9 N3 105.6(3) . . . yes
N2 C9 N4 111.7(3) . . . yes
N2 C9 C4 110.5(3) . . . yes
N3 C9 N4 100.2(3) . . . yes
N3 C9 C4 114.3(3) . . . yes
N4 C9 C4 113.9(3) . . . yes

loop_
_geom_bond_atom_site_label_1
_geom_bond_atom_site_label_2
_geom_bond_distance
_geom_bond_site_symmetry_1
_geom_bond_site_symmetry_2
_geom_bond_publ_flag
O11 N1 1.213(5) . . yes
O12 N1 1.211(5) . . yes
O21 N2 1.221(5) . . yes
O22 N2 1.205(5) . . yes
O31 N3 1.213(5) . . yes
O32 N3 1.217(5) . . yes
O41 O42 1.590(5) . . yes
O41 N4 1.094(5) . . yes
O42 N4 1.213(5) . . yes
N1 C1 1.539(5) . . yes
N2 C9 1.510(5) . . yes
N3 C9 1.546(5) . . yes
N4 C9 1.519(5) . . yes
C1 C2 1.506(5) . . no
C1 C8A 1.493(5) . . no
C2 C3 1.309(5) . . no
C3 C4 1.506(5) . . no
C4 C4A 1.529(5) . . no
C4 C9 1.539(5) . . no
C4A C5 1.388(5) . . no
C4A C8A 1.397(5) . . no
C5 C6 1.393(5) . . no
C6 C7 1.392(6) . . no
C6 C10 1.506(5) . . no
C7 C8 1.378(5) . . no
C8 C8A 1.417(5) . . no
C8 C11 1.505(6) . . no

loop_
_geom_torsion_atom_site_label_1
_geom_torsion_atom_site_label_2
_geom_torsion_atom_site_label_3
_geom_torsion_atom_site_label_4
_geom_torsion
_geom_torsion_site_symmetry_1
_geom_torsion_site_symmetry_2
_geom_torsion_site_symmetry_3
_geom_torsion_site_symmetry_4
_geom_torsion_publ_flag
O42 O41 N4 C9 166.5(12) . . . . no
O41 O42 N4 C9 -174.7(5) . . . . no
O11 N1 C1 C2 -51.0(4) . . . . no
O11 N1 C1 C8A -178.8(3) . . . . no
O12 N1 C1 C2 133.1(4) . . . . no
O12 N1 C1 C8A 5.3(5) . . . . no
O21 N2 C9 N3 162.0(3) . . . . no
O21 N2 C9 N4 54.0(4) . . . . no
O21 N2 C9 C4 -73.9(4) . . . . no
O22 N2 C9 N3 -23.5(5) . . . . no
O22 N2 C9 N4 -131.5(4) . . . . no
O22 N2 C9 C4 100.6(4) . . . . no
O31 N3 C9 N2 -56.9(4) . . . . no
O31 N3 C9 N4 59.2(4) . . . . no
O31 N3 C9 C4 -178.6(3) . . . . no
O32 N3 C9 N2 124.9(4) . . . . no
O32 N3 C9 N4 -118.9(4) . . . . no
O32 N3 C9 C4 3.3(5) . . . . no
O41 N4 C9 N2 6.1(12) . . . . no
O41 N4 C9 N3 -105.4(11) . . . . no
O41 N4 C9 C4 132.2(10) . . . . no
O42 N4 C9 N2 171.4(3) . . . . no
O42 N4 C9 N3 59.9(4) . . . . no
O42 N4 C9 C4 -62.6(4) . . . . no
N1 C1 C2 C3 -113.9(4) . . . . no
C8A C1 C2 C3 12.7(5) . . . . no
N1 C1 C8A C4A 110.2(4) . . . . no
N1 C1 C8A C8 -75.6(4) . . . . no
C2 C1 C8A C4A -14.2(5) . . . . no
C2 C1 C8A C8 160.0(3) . . . . no
C1 C2 C3 C4 2.9(6) . . . . no
C2 C3 C4 C4A -16.1(5) . . . . no
C2 C3 C4 C9 110.4(4) . . . . no
C3 C4 C4A C5 -159.7(3) . . . . no
C3 C4 C4A C8A 14.0(5) . . . . no
C9 C4 C4A C5 75.6(4) . . . . no
C9 C4 C4A C8A -110.7(4) . . . . no
C3 C4 C9 N2 -54.7(4) . . . . no
C3 C4 C9 N3 64.3(4) . . . . no
C3 C4 C9 N4 178.6(3) . . . . no
C4A C4 C9 N2 71.9(4) . . . . no
C4A C4 C9 N3 -169.1(3) . . . . no
C4A C4 C9 N4 -54.8(4) . . . . no
C4 C4A C5 C6 174.8(3) . . . . no
C8A C4A C5 C6 1.0(5) . . . . no
C4 C4A C8A C1 0.7(5) . . . . no
C4 C4A C8A C8 -173.5(3) . . . . no
C5 C4A C8A C1 174.3(3) . . . . no
C5 C4A C8A C8 0.2(5) . . . . no
C4A C5 C6 C7 -0.9(5) . . . . no
C4A C5 C6 C10 -177.8(3) . . . . no
C5 C6 C7 C8 -0.4(6) . . . . no
C10 C6 C7 C8 176.5(4) . . . . no
C6 C7 C8 C8A 1.5(6) . . . . no
C6 C7 C8 C11 -177.5(4) . . . . no
C7 C8 C8A C1 -175.7(3) . . . . no
C7 C8 C8A C4A -1.4(5) . . . . no
C11 C8 C8A C1 3.3(5) . . . . no
C11 C8 C8A C4A 177.6(3) . . . . no
